data_7703257
loop_
_publ_author_name
'Kn\"ofel, Nicolai D'
'Schoo, Christoph'
'Seifert, Tim P.'
'Roesky, Peter W.'

_publ_section_title
;
 A dimolybdenum paddlewheel as a building block for heteromultimetallic
 structures.
;
_journal_issue 5
_journal_name_full 'Dalton transactions (Cambridge, England : 2003)'
_journal_page_first 1513
_journal_page_last 1521
_journal_paper_doi 10.1039/c9dt04167b
_journal_volume 49
_journal_year 2020
_chemical_formula_moiety 'C92 H104 Cl4 Ir4 Mo2 O8 P4, 4(C4 H8 O), 3[C4H8O]'
_chemical_formula_sum 'C120 H160 Cl4 Ir4 Mo2 O15 P4'
_chemical_formula_weight 3068.83
_space_group_crystal_system triclinic
_space_group_IT_number 2
_space_group_name_Hall '-P 1'
_space_group_name_H-M_alt 'P -1'
_atom_sites_solution_hydrogens geom
_atom_sites_solution_primary dual
_audit_creation_date 2018-07-20
_audit_creation_method
;
Olex2 1.2-alpha
(compiled 2018.05.29 svn.r3508 for OlexSys, GUI svn.r5530)
;
_audit_update_record
;
2019-10-24 deposited with the CCDC.	2020-01-03 downloaded from the CCDC.
;
_cell_angle_alpha 105.261(2)
_cell_angle_beta 102.501(2)
_cell_angle_gamma 104.496(2)
_cell_formula_units_Z 1
_cell_length_a 10.8365(3)
_cell_length_b 16.7623(5)
_cell_length_c 20.7559(6)
_cell_measurement_reflns_used 21438
_cell_measurement_temperature 210
_cell_measurement_theta_max 29.21
_cell_measurement_theta_min 1.97
_cell_volume 3356.71(18)
_computing_molecular_graphics 'Olex2 (Dolomanov et al., 2009)'
_computing_publication_material 'Olex2 (Dolomanov et al., 2009)'
_computing_structure_refinement 'ShelXL (Sheldrick, 2015)'
_computing_structure_solution 'ShelXT (Sheldrick, 2015)'
_diffrn_ambient_temperature 210
_diffrn_detector 'image plate (34 cm diameter)'
_diffrn_detector_area_resol_mean 6.67
_diffrn_detector_type 'STOE Imaging Plate'
_diffrn_measured_fraction_theta_full 0.984
_diffrn_measured_fraction_theta_max 0.977
_diffrn_measurement_details
;
 188 frames, detector distance = 100 mm
;
_diffrn_measurement_device '2-circle diffractometer'
_diffrn_measurement_device_type 'STOE IPDS II'
_diffrn_measurement_method 'rotation method, \w scans'
_diffrn_radiation_collimation '0.5 mm diameter, multiple pinhole'
_diffrn_radiation_monochromator 'plane graphite'
_diffrn_radiation_polarisn_norm 0
_diffrn_radiation_probe x-ray
_diffrn_radiation_type MoK\a
_diffrn_radiation_wavelength 0.71073
_diffrn_reflns_av_R_equivalents 0.0341
_diffrn_reflns_av_unetI/netI 0.0355
_diffrn_reflns_Laue_measured_fraction_full 0.984
_diffrn_reflns_Laue_measured_fraction_max 0.977
_diffrn_reflns_limit_h_max 13
_diffrn_reflns_limit_h_min -10
_diffrn_reflns_limit_k_max 18
_diffrn_reflns_limit_k_min -20
_diffrn_reflns_limit_l_max 25
_diffrn_reflns_limit_l_min -25
_diffrn_reflns_number 23002
_diffrn_reflns_point_group_measured_fraction_full 0.984
_diffrn_reflns_point_group_measured_fraction_max 0.977
_diffrn_reflns_theta_full 26.000
_diffrn_reflns_theta_max 26.092
_diffrn_reflns_theta_min 1.967
_diffrn_source 'sealed X-ray tube, 12 x 0.4 mm long-fine focus'
_diffrn_source_current 0.000
_diffrn_source_power 0.000
_diffrn_source_voltage 0
_exptl_absorpt_coefficient_mu 4.311
_exptl_absorpt_correction_T_max 0.4714
_exptl_absorpt_correction_T_min 0.2691
_exptl_absorpt_correction_type integration
_exptl_absorpt_process_details 'STOE XRED & LANA'
_exptl_crystal_colour 'clear orange'
_exptl_crystal_colour_lustre clear
_exptl_crystal_colour_primary orange
_exptl_crystal_density_diffrn 1.518
_exptl_crystal_description prism
_exptl_crystal_F_000 1520
_exptl_crystal_size_max 0.399
_exptl_crystal_size_mid 0.302
_exptl_crystal_size_min 0.196
_refine_diff_density_max 1.383
_refine_diff_density_min -0.804
_refine_diff_density_rms 0.129
_refine_ls_extinction_method none
_refine_ls_goodness_of_fit_ref 1.037
_refine_ls_hydrogen_treatment constr
_refine_ls_matrix_type full
_refine_ls_number_parameters 631
_refine_ls_number_reflns 13039
_refine_ls_number_restraints 132
_refine_ls_restrained_S_all 1.037
_refine_ls_R_factor_all 0.0487
_refine_ls_R_factor_gt 0.0365
_refine_ls_shift/su_max 0.002
_refine_ls_shift/su_mean 0.000
_refine_ls_structure_factor_coef Fsqd
_refine_ls_weighting_details 'w=1/[\s^2^(Fo^2^)+(0.0709P)^2^+2.5562P] where P=(Fo^2^+2Fc^2^)/3'
_refine_ls_weighting_scheme calc
_refine_ls_wR_factor_gt 0.1037
_refine_ls_wR_factor_ref 0.1120
_reflns_Friedel_coverage 0.000
_reflns_number_gt 10553
_reflns_number_total 13039
_reflns_threshold_expression 'I > 2\s(I)'
_cod_data_source_file c9dt04167b2.cif
_cod_data_source_block nk110
_cod_depositor_comments 'Adding full bibliography for 7703254--7703259.cif.'
_cod_original_cell_volume 3356.71(17)
_cod_database_code 7703257
_shelx_shelxl_version_number 2018/3
_shelx_space_group_comment
;
The symmetry employed for this shelxl refinement is uniquely defined
by the following loop, which should always be used as a source of
symmetry information in preference to the above space-group names.
They are only intended as comments.
;
_olex2_refinement_description
;
1. Fixed Uiso
 At 1.2 times of:
  All C(H) groups, All C(H,H) groups
2. Restrained distances
 C51-C52 \\sim C52-C53 \\sim C53-C54
 with sigma of 0.02
 O6-C51 \\sim O6-C54
 with sigma of 0.02
 O6-C52 \\sim O6-C53
 with sigma of 0.04
 C52-C54 \\sim C51-C53
 with sigma of 0.04
 C58-C57 \\sim C57-C56 \\sim C56-C55
 with sigma of 0.02
 O7-C58 \\sim O7-C55
 with sigma of 0.02
 O7-C57 \\sim O7-C56
 with sigma of 0.04
 C57-C55 \\sim C58-C56
 with sigma of 0.04
3. Uiso/Uaniso restraints and constraints
O6 \\sim C51 \\sim C52 \\sim C53 \\sim C54: within 2A with sigma of 0.04 and
sigma for terminal atoms of 0.08
O7 \\sim C55 \\sim C56 \\sim C57 \\sim C58: within 2A with sigma of 0.04 and
sigma for terminal atoms of 0.08
4. Rigid body (RIGU) restrains
 O6, C51, C52, C53, C54
 with sigma for 1-2 distances of 0.004 and sigma for 1-3 distances of 0.004
 O7, C55, C56, C57, C58
 with sigma for 1-2 distances of 0.004 and sigma for 1-3 distances of 0.004
5. Others
 Fixed Sof: O6(0.5) C51(0.5) H51A(0.5) H51B(0.5) C52(0.5) H52A(0.5) H52B(0.5)
 C53(0.5) H53A(0.5) H53B(0.5) C54(0.5) H54A(0.5) H54B(0.5) O7(0.5) C55(0.5)
 H55A(0.5) H55B(0.5) C56(0.5) H56A(0.5) H56B(0.5) C57(0.5) H57A(0.5) H57B(0.5)
 C58(0.5) H58A(0.5) H58B(0.5)
6.a Free rotating group:
 O6(C51,C52,C53,C54), O7(C55,C56,C57,C58)
6.b Ternary CH refined with riding coordinates:
 C16(H16), C17(H17), C20(H20), C21(H21), C39(H39), C40(H40), C43(H43), C44(H44)
6.c Secondary CH2 refined with riding coordinates:
 C2(H2A,H2B), C3(H3A,H3B), C18(H18A,H18B), C19(H19A,H19B), C22(H22A,H22B),
 C23(H23A,H23B), C25(H25A,H25B), C26(H26A,H26B), C41(H41A,H41B), C42(H42A,H42B),
  C45(H45A,H45B), C46(H46A,H46B), C47(H47A,H47B), C48(H48A,H48B), C49(H49A,
 H49B), C50(H50A,H50B), C51(H51A,H51B), C52(H52A,H52B), C53(H53A,H53B),
 C54(H54A,H54B), C55(H55A,H55B), C56(H56A,H56B), C57(H57A,H57B), C58(H58A,H58B)
6.d Aromatic/amide H refined with riding coordinates:
 C5(H5), C6(H6), C7(H7), C8(H8), C9(H9), C11(H11), C12(H12), C13(H13),
 C14(H14), C15(H15), C28(H28), C29(H29), C30(H30), C31(H31), C32(H32), C34(H34),
  C35(H35), C36(H36), C37(H37), C38(H38)
;
_smtbx_masks_special_details
;
A solvent mask was calculated and 102 electrons were 
found in a volume of 646\%A^3 in 2 voids. 
This is consistent with the presence of 
3[C4H8O] per formula unit 
which account for 120.0 electrons.
;
_smtbx_masks_void_probe_radius 1.2
_smtbx_masks_void_truncation_radius 1.2
_olex2_diffrn_ambient_temperature_device 'Oxford Cryosystems'
_olex2_exptl_crystal_mounting_method 'The crystal was mounted on a MITIGEN holder oil'
_olex2_submission_special_instructions 'No special instructions were received'

loop_
_space_group_symop_operation_xyz
'x, y, z'
'-x, -y, -z'

loop_
_atom_site_label
_atom_site_type_symbol
_atom_site_fract_x
_atom_site_fract_y
_atom_site_fract_z
_atom_site_U_iso_or_equiv
_atom_site_adp_type
_atom_site_occupancy
_atom_site_site_symmetry_order
_atom_site_calc_flag
_atom_site_refinement_flags_posn
_atom_site_refinement_flags_adp
_atom_site_refinement_flags_occupancy
Ir1 Ir -0.08021(3) 0.71938(2) 0.21803(2) 0.05140(8) Uani 1 1 d . . .
Ir2 Ir 0.64920(2) 0.88086(2) 0.85485(2) 0.03785(7) Uani 1 1 d . . .
Mo1 Mo 0.43716(4) 1.00817(3) 0.53153(2) 0.02910(10) Uani 1 1 d . . .
Cl1 Cl 0.0102(3) 0.86496(11) 0.29596(11) 0.0825(6) Uani 1 1 d . . .
Cl2 Cl 0.42890(12) 0.82442(10) 0.77821(8) 0.0497(3) Uani 1 1 d . . .
P1 P -0.06374(13) 0.67113(8) 0.31275(7) 0.0376(3) Uani 1 1 d . . .
P2 P 0.72893(12) 0.84585(8) 0.76000(7) 0.0336(3) Uani 1 1 d . . .
O1 O 0.2956(3) 0.8835(2) 0.46833(18) 0.0368(7) Uani 1 1 d . . .
O2 O 0.4298(3) 0.8671(2) 0.40154(17) 0.0368(7) Uani 1 1 d . . .
O3 O 0.5330(3) 0.9519(2) 0.59831(17) 0.0340(7) Uani 1 1 d . . .
O4 O 0.6667(3) 0.9344(2) 0.53163(17) 0.0340(7) Uani 1 1 d . . .
C1 C 0.3215(5) 0.8408(3) 0.4152(3) 0.0380(11) Uani 1 1 d . . .
C2 C 0.2172(6) 0.7568(4) 0.3653(3) 0.0505(14) Uani 1 1 d . . .
H2A H 0.253874 0.709347 0.363482 0.061 Uiso 1 1 calc R . .
H2B H 0.195636 0.761094 0.318789 0.061 Uiso 1 1 calc R . .
C3 C 0.0892(5) 0.7349(4) 0.3858(3) 0.0453(12) Uani 1 1 d . . .
H3A H 0.078434 0.789189 0.410736 0.054 Uiso 1 1 calc R . .
H3B H 0.099284 0.702541 0.417945 0.054 Uiso 1 1 calc R . .
C4 C -0.0785(5) 0.5564(3) 0.2982(3) 0.0411(11) Uani 1 1 d . . .
C5 C 0.0340(7) 0.5306(4) 0.3057(4) 0.0658(18) Uani 1 1 d . . .
H5 H 0.118159 0.571866 0.318297 0.079 Uiso 1 1 calc R . .
C6 C 0.0214(9) 0.4428(5) 0.2943(5) 0.084(2) Uani 1 1 d . . .
H6 H 0.097490 0.425995 0.299859 0.101 Uiso 1 1 calc R . .
C7 C -0.1051(10) 0.3796(5) 0.2746(5) 0.081(2) Uani 1 1 d . . .
H7 H -0.114190 0.321114 0.267939 0.098 Uiso 1 1 calc R . .
C8 C -0.2120(9) 0.4061(5) 0.2658(5) 0.086(3) Uani 1 1 d . . .
H8 H -0.296115 0.364531 0.252414 0.103 Uiso 1 1 calc R . .
C9 C -0.2037(7) 0.4930(4) 0.2758(4) 0.0661(19) Uani 1 1 d . . .
H9 H -0.280902 0.508407 0.267518 0.079 Uiso 1 1 calc R . .
C10 C -0.1919(5) 0.6855(3) 0.3560(3) 0.0439(12) Uani 1 1 d . . .
C11 C -0.2028(8) 0.6564(5) 0.4105(4) 0.073(2) Uani 1 1 d . . .
H11 H -0.147842 0.625818 0.424973 0.088 Uiso 1 1 calc R . .
C12 C -0.2982(9) 0.6726(7) 0.4454(5) 0.089(3) Uani 1 1 d . . .
H12 H -0.308369 0.651171 0.481611 0.107 Uiso 1 1 calc R . .
C13 C -0.3746(8) 0.7202(6) 0.4246(5) 0.088(3) Uani 1 1 d . . .
H13 H -0.436563 0.732345 0.447090 0.106 Uiso 1 1 calc R . .
C14 C -0.3607(9) 0.7481(6) 0.3741(6) 0.095(3) Uani 1 1 d . . .
H14 H -0.412664 0.781103 0.361217 0.114 Uiso 1 1 calc R . .
C15 C -0.2738(8) 0.7318(5) 0.3385(5) 0.076(2) Uani 1 1 d . . .
H15 H -0.269625 0.752511 0.301372 0.092 Uiso 1 1 calc R . .
C16 C -0.1740(11) 0.7637(6) 0.1363(4) 0.088(3) Uani 1 1 d . . .
H16 H -0.186833 0.820445 0.153534 0.106 Uiso 1 1 calc R . .
C17 C -0.0501(11) 0.7684(6) 0.1317(5) 0.092(3) Uani 1 1 d . . .
H17 H 0.012387 0.828011 0.146925 0.110 Uiso 1 1 calc R . .
C18 C -0.0174(13) 0.6988(7) 0.0768(5) 0.115(4) Uani 1 1 d . . .
H18A H -0.085881 0.680215 0.032199 0.138 Uiso 1 1 calc R . .
H18B H 0.066902 0.727119 0.070762 0.138 Uiso 1 1 calc R . .
C19 C -0.0082(13) 0.6205(8) 0.0940(5) 0.116(4) Uani 1 1 d . . .
H19A H 0.085329 0.626390 0.111283 0.139 Uiso 1 1 calc R . .
H19B H -0.048439 0.569997 0.051450 0.139 Uiso 1 1 calc R . .
C20 C -0.0776(9) 0.6041(4) 0.1493(4) 0.0690(19) Uani 1 1 d . . .
H20 H -0.043918 0.567284 0.173373 0.083 Uiso 1 1 calc R . .
C21 C -0.2113(8) 0.5975(5) 0.1461(4) 0.072(2) Uani 1 1 d . . .
H21 H -0.251312 0.557250 0.168321 0.086 Uiso 1 1 calc R . .
C22 C -0.3109(12) 0.6035(7) 0.0857(6) 0.118(4) Uani 1 1 d . . .
H22A H -0.298574 0.572089 0.042410 0.141 Uiso 1 1 calc R . .
H22B H -0.400195 0.573826 0.085576 0.141 Uiso 1 1 calc R . .
C23 C -0.3033(11) 0.6879(8) 0.0862(6) 0.114(4) Uani 1 1 d . . .
H23A H -0.379487 0.700360 0.098467 0.137 Uiso 1 1 calc R . .
H23B H -0.312028 0.688694 0.038832 0.137 Uiso 1 1 calc R . .
C24 C 0.6294(5) 0.9269(3) 0.5842(2) 0.0338(10) Uani 1 1 d . . .
C25 C 0.6982(5) 0.8851(4) 0.6302(3) 0.0409(12) Uani 1 1 d . . .
H25A H 0.794048 0.909118 0.639548 0.049 Uiso 1 1 calc R . .
H25B H 0.671184 0.822798 0.605257 0.049 Uiso 1 1 calc R . .
C26 C 0.6668(5) 0.8990(4) 0.6994(3) 0.0389(11) Uani 1 1 d . . .
H26A H 0.570251 0.880768 0.688648 0.047 Uiso 1 1 calc R . .
H26B H 0.700117 0.961480 0.724542 0.047 Uiso 1 1 calc R . .
C27 C 0.6777(5) 0.7296(3) 0.7068(3) 0.0424(12) Uani 1 1 d . . .
C28 C 0.5762(6) 0.6692(4) 0.7154(4) 0.0618(17) Uani 1 1 d . . .
H28 H 0.535115 0.686619 0.749042 0.074 Uiso 1 1 calc R . .
C29 C 0.5350(8) 0.5811(5) 0.6730(5) 0.080(2) Uani 1 1 d . . .
H29 H 0.464824 0.540560 0.678059 0.096 Uiso 1 1 calc R . .
C30 C 0.5957(8) 0.5543(5) 0.6248(5) 0.078(2) Uani 1 1 d . . .
H30 H 0.569111 0.495450 0.598067 0.094 Uiso 1 1 calc R . .
C31 C 0.6974(8) 0.6146(5) 0.6154(4) 0.0689(19) Uani 1 1 d . . .
H31 H 0.737940 0.596642 0.581571 0.083 Uiso 1 1 calc R . .
C32 C 0.7386(7) 0.7016(4) 0.6565(3) 0.0528(14) Uani 1 1 d . . .
H32 H 0.807669 0.741990 0.650476 0.063 Uiso 1 1 calc R . .
C33 C 0.9099(5) 0.8804(3) 0.7786(3) 0.0348(10) Uani 1 1 d . . .
C34 C 0.9810(5) 0.9605(4) 0.7759(3) 0.0427(12) Uani 1 1 d . . .
H34 H 0.935504 0.997239 0.763732 0.051 Uiso 1 1 calc R . .
C35 C 1.1177(6) 0.9858(4) 0.7910(3) 0.0509(14) Uani 1 1 d . . .
H35 H 1.163548 1.038509 0.787276 0.061 Uiso 1 1 calc R . .
C36 C 1.1875(6) 0.9342(4) 0.8115(3) 0.0534(15) Uani 1 1 d . . .
H36 H 1.280139 0.952400 0.822330 0.064 Uiso 1 1 calc R . .
C37 C 1.1200(5) 0.8549(4) 0.8163(3) 0.0488(13) Uani 1 1 d . . .
H37 H 1.167363 0.820074 0.830450 0.059 Uiso 1 1 calc R . .
C38 C 0.9814(6) 0.8276(4) 0.7997(3) 0.0477(13) Uani 1 1 d . . .
H38 H 0.935961 0.774298 0.802629 0.057 Uiso 1 1 calc R . .
C39 C 0.5819(6) 0.9601(5) 0.9338(3) 0.0608(17) Uani 1 1 d . . .
H39 H 0.496678 0.968294 0.914959 0.073 Uiso 1 1 calc R . .
C40 C 0.5698(6) 0.8836(6) 0.9440(4) 0.070(2) Uani 1 1 d . . .
H40 H 0.477209 0.845532 0.931151 0.084 Uiso 1 1 calc R . .
C41 C 0.6695(9) 0.8681(9) 1.0015(5) 0.121(4) Uani 1 1 d . . .
H41A H 0.685789 0.913235 1.045630 0.145 Uiso 1 1 calc R . .
H41B H 0.625574 0.812589 1.005908 0.145 Uiso 1 1 calc R . .
C42 C 0.7967(8) 0.8668(8) 0.9928(4) 0.096(3) Uani 1 1 d . . .
H42A H 0.802225 0.808725 0.988015 0.115 Uiso 1 1 calc R . .
H42B H 0.866331 0.907362 1.034936 0.115 Uiso 1 1 calc R . .
C43 C 0.8243(6) 0.8904(5) 0.9301(3) 0.0561(16) Uani 1 1 d . . .
H43 H 0.881344 0.860993 0.909697 0.067 Uiso 1 1 calc R . .
C44 C 0.8365(5) 0.9727(5) 0.9214(3) 0.0542(16) Uani 1 1 d . . .
H44 H 0.900447 0.989063 0.896366 0.065 Uiso 1 1 calc R . .
C45 C 0.8254(7) 1.0506(6) 0.9749(5) 0.091(3) Uani 1 1 d . . .
H45A H 0.884161 1.059400 1.020506 0.109 Uiso 1 1 calc R . .
H45B H 0.857664 1.102454 0.962827 0.109 Uiso 1 1 calc R . .
C46 C 0.6920(8) 1.0429(6) 0.9807(5) 0.097(3) Uani 1 1 d . . .
H46A H 0.668617 1.091779 0.971179 0.117 Uiso 1 1 calc R . .
H46B H 0.695133 1.048843 1.028846 0.117 Uiso 1 1 calc R . .
O5 O 0.2633(4) 0.9917(3) 0.6023(2) 0.0615(11) Uani 1 1 d . . .
C47 C 0.1383(8) 0.9999(7) 0.5706(6) 0.101(3) Uani 1 1 d . . .
H47A H 0.130952 0.998059 0.522747 0.121 Uiso 1 1 calc R . .
H47B H 0.131623 1.055246 0.596423 0.121 Uiso 1 1 calc R . .
C48 C 0.0333(9) 0.9284(8) 0.5715(7) 0.124(4) Uani 1 1 d . . .
H48A H -0.019061 0.950641 0.599746 0.149 Uiso 1 1 calc R . .
H48B H -0.025571 0.895475 0.524237 0.149 Uiso 1 1 calc R . .
C49 C 0.0913(9) 0.8733(6) 0.5999(6) 0.097(3) Uani 1 1 d . . .
H49A H 0.074166 0.818199 0.563643 0.117 Uiso 1 1 calc R . .
H49B H 0.054648 0.861418 0.636321 0.117 Uiso 1 1 calc R . .
C50 C 0.2399(8) 0.9223(6) 0.6297(5) 0.085(3) Uani 1 1 d . . .
H50A H 0.266000 0.944971 0.680478 0.103 Uiso 1 1 calc R . .
H50B H 0.290355 0.884138 0.615670 0.103 Uiso 1 1 calc R . .
O6 O 0.3539(9) 0.6969(6) 0.5361(6) 0.116(4) Uani 0.5 1 d D U P
C51 C 0.2789(14) 0.6943(7) 0.5851(5) 0.108(6) Uani 0.5 1 d DG U P
H51A H 0.258613 0.748294 0.599502 0.130 Uiso 0.5 1 calc R . P
H51B H 0.329252 0.686568 0.626406 0.130 Uiso 0.5 1 calc R . P
C52 C 0.1498(12) 0.6165(10) 0.5470(7) 0.114(7) Uani 0.5 1 d DG U P
H52A H 0.080282 0.633568 0.521605 0.137 Uiso 0.5 1 calc R . P
H52B H 0.117321 0.590654 0.579305 0.137 Uiso 0.5 1 calc R . P
C53 C 0.1963(15) 0.5539(6) 0.4968(7) 0.104(6) Uani 0.5 1 d DG U P
H53A H 0.238881 0.520325 0.520099 0.125 Uiso 0.5 1 calc R . P
H53B H 0.122401 0.514212 0.456173 0.125 Uiso 0.5 1 calc R . P
C54 C 0.2965(11) 0.6177(8) 0.4767(5) 0.077(4) Uani 0.5 1 d DG U P
H54A H 0.365340 0.593737 0.466066 0.092 Uiso 0.5 1 calc R . P
H54B H 0.251568 0.628884 0.435843 0.092 Uiso 0.5 1 calc R . P
O7 O 0.4774(10) 0.4877(9) 0.1788(7) 0.118(4) Uani 0.5 1 d D U P
C55 C 0.4141(15) 0.5475(7) 0.2086(9) 0.138(8) Uani 0.5 1 d DG U P
H55A H 0.451700 0.604404 0.204728 0.166 Uiso 0.5 1 calc R . P
H55B H 0.426380 0.554448 0.257670 0.166 Uiso 0.5 1 calc R . P
C56 C 0.2653(14) 0.5077(11) 0.1669(11) 0.140(7) Uani 0.5 1 d DG U P
H56A H 0.245847 0.525795 0.126109 0.168 Uiso 0.5 1 calc R . P
H56B H 0.209812 0.523595 0.195663 0.168 Uiso 0.5 1 calc R . P
C57 C 0.2454(11) 0.4094(10) 0.1457(9) 0.125(6) Uani 0.5 1 d DG U P
H57A H 0.231693 0.386999 0.183099 0.149 Uiso 0.5 1 calc R . P
H57B H 0.170377 0.376424 0.103687 0.149 Uiso 0.5 1 calc R . P
C58 C 0.3782(15) 0.4065(8) 0.1325(7) 0.113(6) Uani 0.5 1 d DG U P
H58A H 0.400261 0.357515 0.142419 0.135 Uiso 0.5 1 calc R . P
H58B H 0.372688 0.400488 0.084096 0.135 Uiso 0.5 1 calc R . P

loop_
_atom_site_aniso_label
_atom_site_aniso_U_11
_atom_site_aniso_U_22
_atom_site_aniso_U_33
_atom_site_aniso_U_23
_atom_site_aniso_U_13
_atom_site_aniso_U_12
Ir1 0.07074(17) 0.04970(14) 0.04598(14) 0.02262(11) 0.02516(12) 0.02685(12)
Ir2 0.03201(11) 0.05205(13) 0.03460(12) 0.01797(9) 0.01350(8) 0.01579(9)
Mo1 0.02724(18) 0.0367(2) 0.0274(2) 0.01211(16) 0.01071(15) 0.01378(16)
Cl1 0.1400(19) 0.0435(8) 0.0726(12) 0.0261(8) 0.0401(12) 0.0306(10)
Cl2 0.0328(6) 0.0580(8) 0.0537(8) 0.0124(6) 0.0118(6) 0.0146(6)
P1 0.0389(6) 0.0336(6) 0.0394(7) 0.0111(5) 0.0126(5) 0.0108(5)
P2 0.0329(6) 0.0418(7) 0.0337(6) 0.0174(5) 0.0125(5) 0.0180(5)
O1 0.0333(17) 0.0382(18) 0.0377(19) 0.0086(15) 0.0149(14) 0.0104(14)
O2 0.0357(17) 0.0408(18) 0.0334(18) 0.0091(15) 0.0118(14) 0.0140(15)
O3 0.0361(17) 0.0445(19) 0.0307(17) 0.0176(14) 0.0135(14) 0.0206(15)
O4 0.0336(16) 0.0392(18) 0.0353(18) 0.0131(14) 0.0143(14) 0.0185(14)
C1 0.037(2) 0.041(3) 0.037(3) 0.010(2) 0.012(2) 0.016(2)
C2 0.049(3) 0.039(3) 0.053(3) 0.001(2) 0.021(3) 0.007(2)
C3 0.040(3) 0.049(3) 0.041(3) 0.012(2) 0.012(2) 0.008(2)
C4 0.049(3) 0.035(3) 0.041(3) 0.013(2) 0.015(2) 0.014(2)
C5 0.058(4) 0.047(3) 0.075(5) 0.004(3) -0.001(3) 0.021(3)
C6 0.092(6) 0.069(5) 0.084(6) 0.013(4) 0.004(4) 0.047(4)
C7 0.115(7) 0.040(3) 0.088(6) 0.019(4) 0.031(5) 0.027(4)
C8 0.083(5) 0.050(4) 0.121(7) 0.021(4) 0.055(5) 0.006(4)
C9 0.064(4) 0.042(3) 0.094(5) 0.017(3) 0.039(4) 0.014(3)
C10 0.042(3) 0.037(3) 0.049(3) 0.011(2) 0.015(2) 0.009(2)
C11 0.077(5) 0.102(6) 0.067(5) 0.040(4) 0.041(4) 0.045(4)
C12 0.094(6) 0.111(7) 0.067(5) 0.030(5) 0.047(5) 0.024(5)
C13 0.074(5) 0.107(7) 0.096(7) 0.022(5) 0.054(5) 0.040(5)
C14 0.090(6) 0.102(7) 0.126(8) 0.042(6) 0.058(6) 0.061(5)
C15 0.079(5) 0.084(5) 0.104(6) 0.050(5) 0.048(5) 0.052(4)
C16 0.142(8) 0.082(5) 0.066(5) 0.049(4) 0.027(5) 0.060(6)
C17 0.136(8) 0.101(6) 0.083(6) 0.062(5) 0.063(6) 0.055(6)
C18 0.178(11) 0.127(9) 0.078(6) 0.046(6) 0.080(7) 0.064(8)
C19 0.175(11) 0.130(9) 0.089(7) 0.051(7) 0.085(8) 0.074(8)
C20 0.109(6) 0.056(4) 0.046(4) 0.014(3) 0.028(4) 0.031(4)
C21 0.088(5) 0.066(4) 0.044(4) 0.014(3) 0.005(3) 0.012(4)
C22 0.122(8) 0.103(8) 0.101(8) 0.042(6) -0.013(6) 0.025(6)
C23 0.118(8) 0.142(10) 0.095(7) 0.060(7) 0.005(6) 0.067(7)
C24 0.034(2) 0.043(3) 0.029(2) 0.013(2) 0.0105(19) 0.017(2)
C25 0.042(3) 0.059(3) 0.040(3) 0.025(2) 0.021(2) 0.032(2)
C26 0.043(3) 0.050(3) 0.033(3) 0.019(2) 0.012(2) 0.024(2)
C27 0.045(3) 0.044(3) 0.043(3) 0.017(2) 0.009(2) 0.024(2)
C28 0.056(4) 0.051(3) 0.087(5) 0.025(3) 0.035(4) 0.019(3)
C29 0.077(5) 0.053(4) 0.106(7) 0.020(4) 0.034(5) 0.013(4)
C30 0.085(5) 0.049(4) 0.085(6) 0.008(4) 0.010(4) 0.024(4)
C31 0.091(5) 0.059(4) 0.055(4) 0.008(3) 0.015(4) 0.039(4)
C32 0.071(4) 0.053(3) 0.047(3) 0.021(3) 0.021(3) 0.034(3)
C33 0.034(2) 0.045(3) 0.035(3) 0.017(2) 0.016(2) 0.020(2)
C34 0.043(3) 0.047(3) 0.045(3) 0.023(2) 0.014(2) 0.018(2)
C35 0.043(3) 0.052(3) 0.060(4) 0.021(3) 0.019(3) 0.013(3)
C36 0.039(3) 0.066(4) 0.051(3) 0.010(3) 0.015(3) 0.020(3)
C37 0.037(3) 0.058(3) 0.053(3) 0.015(3) 0.009(2) 0.026(3)
C38 0.050(3) 0.059(3) 0.045(3) 0.022(3) 0.019(3) 0.029(3)
C39 0.048(3) 0.091(5) 0.046(3) 0.012(3) 0.024(3) 0.030(3)
C40 0.042(3) 0.118(7) 0.058(4) 0.033(4) 0.031(3) 0.021(4)
C41 0.074(5) 0.254(14) 0.088(6) 0.114(8) 0.045(5) 0.066(7)
C42 0.080(5) 0.176(10) 0.055(4) 0.062(6) 0.026(4) 0.052(6)
C43 0.043(3) 0.099(5) 0.039(3) 0.032(3) 0.016(2) 0.033(3)
C44 0.033(3) 0.078(4) 0.037(3) 0.004(3) 0.011(2) 0.010(3)
C45 0.053(4) 0.092(6) 0.081(6) -0.020(5) 0.024(4) -0.004(4)
C46 0.062(4) 0.105(7) 0.086(6) -0.025(5) 0.019(4) 0.025(4)
O5 0.055(2) 0.072(3) 0.067(3) 0.021(2) 0.036(2) 0.023(2)
C47 0.076(5) 0.127(8) 0.162(10) 0.088(7) 0.071(6) 0.067(5)
C48 0.052(5) 0.122(9) 0.174(12) 0.045(8) 0.012(6) 0.011(5)
C49 0.086(6) 0.089(6) 0.117(8) 0.043(6) 0.035(6) 0.017(5)
C50 0.076(5) 0.125(7) 0.089(6) 0.065(6) 0.049(5) 0.039(5)
O6 0.085(8) 0.127(9) 0.103(8) 0.049(7) -0.007(6) 0.000(7)
C51 0.131(12) 0.102(11) 0.064(9) -0.019(8) 0.006(8) 0.060(9)
C52 0.107(11) 0.154(14) 0.067(10) 0.009(9) 0.053(9) 0.022(9)
C53 0.145(14) 0.063(8) 0.067(10) -0.011(7) 0.034(9) 0.003(8)
C54 0.089(9) 0.113(10) 0.064(8) 0.032(6) 0.052(7) 0.064(7)
O7 0.094(8) 0.137(11) 0.130(11) 0.056(8) 0.038(8) 0.032(7)
C55 0.156(14) 0.078(11) 0.147(17) 0.018(11) 0.023(12) 0.022(10)
C56 0.123(12) 0.159(14) 0.180(19) 0.087(14) 0.052(12) 0.080(12)
C57 0.085(9) 0.130(12) 0.119(14) 0.050(12) -0.021(9) 0.003(9)
C58 0.148(13) 0.126(12) 0.061(10) 0.024(9) 0.021(10) 0.060(10)

loop_
_atom_type_symbol
_atom_type_description
_atom_type_scat_dispersion_real
_atom_type_scat_dispersion_imag
_atom_type_scat_source
C C 0.0033 0.0016 'International Tables Vol C Tables 4.2.6.8 and 6.1.1.4'
Cl Cl 0.1484 0.1585 'International Tables Vol C Tables 4.2.6.8 and 6.1.1.4'
H H 0.0000 0.0000 'International Tables Vol C Tables 4.2.6.8 and 6.1.1.4'
Ir Ir -1.4442 7.9887 'International Tables Vol C Tables 4.2.6.8 and 6.1.1.4'
Mo Mo -1.6832 0.6857 'International Tables Vol C Tables 4.2.6.8 and 6.1.1.4'
O O 0.0106 0.0060 'International Tables Vol C Tables 4.2.6.8 and 6.1.1.4'
P P 0.1023 0.0942 'International Tables Vol C Tables 4.2.6.8 and 6.1.1.4'

loop_
_geom_angle_atom_site_label_1
_geom_angle_atom_site_label_2
_geom_angle_atom_site_label_3
_geom_angle
_geom_angle_site_symmetry_1
_geom_angle_site_symmetry_3
P1 Ir1 Cl1 89.23(6) . .
C16 Ir1 Cl1 90.0(3) . .
C16 Ir1 P1 156.3(3) . .
C16 Ir1 C17 35.8(3) . .
C17 Ir1 Cl1 89.0(3) . .
C17 Ir1 P1 167.7(3) . .
C20 Ir1 Cl1 156.1(2) . .
C20 Ir1 P1 94.8(2) . .
C20 Ir1 C16 95.4(3) . .
C20 Ir1 C17 82.0(3) . .
C20 Ir1 C21 39.3(3) . .
C21 Ir1 Cl1 163.9(3) . .
C21 Ir1 P1 93.9(2) . .
C21 Ir1 C16 80.8(3) . .
C21 Ir1 C17 91.1(3) . .
P2 Ir2 Cl2 89.77(5) . .
C39 Ir2 Cl2 89.35(18) . .
C39 Ir2 P2 157.7(2) . .
C40 Ir2 Cl2 89.66(19) . .
C40 Ir2 P2 167.0(3) . .
C40 Ir2 C39 35.3(3) . .
C43 Ir2 Cl2 160.2(2) . .
C43 Ir2 P2 95.20(16) . .
C43 Ir2 C39 93.1(2) . .
C43 Ir2 C40 81.2(2) . .
C44 Ir2 Cl2 159.9(2) . .
C44 Ir2 P2 93.33(16) . .
C44 Ir2 C39 80.3(2) . .
C44 Ir2 C40 91.7(2) . .
C44 Ir2 C43 39.0(3) . .
Mo1 Mo1 O1 90.72(9) 2_676 .
Mo1 Mo1 O2 92.85(9) 2_676 2_676
Mo1 Mo1 O3 91.14(9) 2_676 .
Mo1 Mo1 O4 92.34(9) 2_676 2_676
O2 Mo1 O1 176.42(13) 2_676 .
O2 Mo1 O4 90.94(13) 2_676 2_676
O3 Mo1 O1 90.88(14) . .
O3 Mo1 O2 88.90(13) . 2_676
O3 Mo1 O4 176.51(12) . 2_676
O4 Mo1 O1 89.07(13) 2_676 .
C3 P1 Ir1 113.80(19) . .
C3 P1 C10 100.7(3) . .
C4 P1 Ir1 118.35(18) . .
C4 P1 C3 106.0(3) . .
C4 P1 C10 103.1(2) . .
C10 P1 Ir1 112.92(19) . .
C26 P2 Ir2 107.82(17) . .
C26 P2 C27 105.1(2) . .
C27 P2 Ir2 117.56(18) . .
C33 P2 Ir2 116.52(17) . .
C33 P2 C26 106.3(2) . .
C33 P2 C27 102.5(2) . .
C1 O1 Mo1 117.3(3) . .
C1 O2 Mo1 116.1(3) . 2_676
C24 O3 Mo1 117.9(3) . .
C24 O4 Mo1 116.6(3) . 2_676
O1 C1 C2 118.6(4) . .
O2 C1 O1 122.9(4) . .
O2 C1 C2 118.5(5) . .
C1 C2 C3 113.2(5) . .
C2 C3 P1 115.3(4) . .
C5 C4 P1 120.7(4) . .
C5 C4 C9 118.9(6) . .
C9 C4 P1 120.3(5) . .
C4 C5 C6 120.2(7) . .
C5 C6 C7 120.5(8) . .
C8 C7 C6 117.9(7) . .
C7 C8 C9 123.3(7) . .
C4 C9 C8 119.1(7) . .
C11 C10 P1 121.4(5) . .
C11 C10 C15 116.8(6) . .
C15 C10 P1 121.6(5) . .
C10 C11 C12 120.2(8) . .
C13 C12 C11 118.7(8) . .
C14 C13 C12 119.8(8) . .
C13 C14 C15 123.1(9) . .
C14 C15 C10 121.4(8) . .
C17 C16 Ir1 73.3(5) . .
C17 C16 C23 123.4(10) . .
C23 C16 Ir1 108.4(5) . .
C16 C17 Ir1 70.9(4) . .
C16 C17 C18 124.8(10) . .
C18 C17 Ir1 109.1(6) . .
C19 C18 C17 116.3(7) . .
C18 C19 C20 113.6(8) . .
C19 C20 Ir1 112.7(6) . .
C21 C20 Ir1 71.0(4) . .
C21 C20 C19 126.6(8) . .
C20 C21 Ir1 69.7(4) . .
C20 C21 C22 124.2(8) . .
C22 C21 Ir1 114.4(6) . .
C23 C22 C21 115.7(9) . .
C22 C23 C16 117.0(8) . .
O3 C24 C25 119.1(4) . .
O4 C24 O3 122.0(4) . .
O4 C24 C25 118.8(4) . .
C24 C25 C26 113.1(4) . .
C25 C26 P2 120.2(4) . .
C28 C27 P2 120.0(5) . .
C28 C27 C32 119.0(6) . .
C32 C27 P2 121.0(4) . .
C27 C28 C29 119.6(6) . .
C30 C29 C28 121.0(7) . .
C29 C30 C31 119.9(7) . .
C32 C31 C30 119.7(7) . .
C31 C32 C27 120.7(6) . .
C34 C33 P2 121.6(4) . .
C34 C33 C38 118.6(5) . .
C38 C33 P2 119.7(4) . .
C35 C34 C33 120.6(5) . .
C36 C35 C34 120.7(5) . .
C35 C36 C37 120.2(5) . .
C36 C37 C38 119.8(5) . .
C37 C38 C33 120.1(5) . .
C40 C39 Ir2 72.3(4) . .
C40 C39 C46 122.6(8) . .
C46 C39 Ir2 111.6(4) . .
C39 C40 Ir2 72.5(4) . .
C39 C40 C41 125.0(8) . .
C41 C40 Ir2 108.9(5) . .
C42 C41 C40 118.3(6) . .
C41 C42 C43 114.8(7) . .
C42 C43 Ir2 113.3(4) . .
C44 C43 Ir2 70.5(3) . .
C44 C43 C42 125.3(7) . .
C43 C44 Ir2 70.5(3) . .
C43 C44 C45 123.9(7) . .
C45 C44 Ir2 113.8(4) . .
C46 C45 C44 115.5(6) . .
C45 C46 C39 116.8(7) . .
C50 O5 C47 109.3(6) . .
O5 C47 C48 107.8(8) . .
C49 C48 C47 108.9(8) . .
C48 C49 C50 106.1(7) . .
O5 C50 C49 106.0(7) . .
C51 O6 C54 110.1 . .
O6 C51 C52 106.3 . .
C51 C52 C53 101.8 . .
C54 C53 C52 101.8 . .
O6 C54 C53 106.3 . .
C55 O7 C58 110.1 . .
O7 C55 C56 106.3 . .
C55 C56 C57 101.8 . .
C58 C57 C56 101.8 . .
O7 C58 C57 106.3 . .

loop_
_geom_bond_atom_site_label_1
_geom_bond_atom_site_label_2
_geom_bond_distance
_geom_bond_site_symmetry_2
Ir1 Cl1 2.3602(18) .
Ir1 P1 2.3041(14) .
Ir1 C16 2.181(7) .
Ir1 C17 2.210(7) .
Ir1 C20 2.090(7) .
Ir1 C21 2.108(7) .
Ir2 Cl2 2.3575(13) .
Ir2 P2 2.3127(13) .
Ir2 C39 2.200(6) .
Ir2 C40 2.197(6) .
Ir2 C43 2.121(6) .
Ir2 C44 2.121(6) .
Mo1 Mo1 2.1005(8) 2_676
Mo1 O1 2.126(3) .
Mo1 O2 2.115(3) 2_676
Mo1 O3 2.108(3) .
Mo1 O4 2.117(3) 2_676
P1 C3 1.833(5) .
P1 C4 1.826(5) .
P1 C10 1.840(6) .
P2 C26 1.832(5) .
P2 C27 1.839(6) .
P2 C33 1.821(5) .
O1 C1 1.276(6) .
O2 C1 1.266(6) .
O3 C24 1.280(6) .
O4 C24 1.268(6) .
C1 C2 1.504(7) .
C2 C3 1.523(7) .
C4 C5 1.384(8) .
C4 C9 1.390(8) .
C5 C6 1.393(10) .
C6 C7 1.405(12) .
C7 C8 1.334(12) .
C8 C9 1.393(10) .
C10 C11 1.361(9) .
C10 C15 1.369(9) .
C11 C12 1.424(11) .
C12 C13 1.366(13) .
C13 C14 1.275(13) .
C14 C15 1.353(11) .
C16 C17 1.351(13) .
C16 C23 1.562(13) .
C17 C18 1.570(13) .
C18 C19 1.467(14) .
C19 C20 1.547(11) .
C20 C21 1.412(11) .
C21 C22 1.510(12) .
C22 C23 1.394(14) .
C24 C25 1.504(7) .
C25 C26 1.519(7) .
C27 C28 1.374(8) .
C27 C32 1.393(8) .
C28 C29 1.404(10) .
C29 C30 1.353(12) .
C30 C31 1.383(11) .
C31 C32 1.382(9) .
C33 C34 1.393(7) .
C33 C38 1.407(7) .
C34 C35 1.374(8) .
C35 C36 1.373(9) .
C36 C37 1.387(9) .
C37 C38 1.390(8) .
C39 C40 1.331(11) .
C39 C46 1.502(10) .
C40 C41 1.552(11) .
C41 C42 1.433(11) .
C42 C43 1.523(9) .
C43 C44 1.416(10) .
C44 C45 1.526(10) .
C45 C46 1.453(10) .
O5 C47 1.429(9) .
O5 C50 1.415(9) .
C47 C48 1.439(12) .
C48 C49 1.418(14) .
C49 C50 1.512(12) .
O6 C51 1.4360 .
O6 C54 1.4364 .
C51 C52 1.5322 .
C52 C53 1.5350 .
C53 C54 1.5321 .
O7 C55 1.4360 .
O7 C58 1.4360 .
C55 C56 1.5320 .
C56 C57 1.5354 .
C57 C58 1.5318 .

loop_
_smtbx_masks_void_nr
_smtbx_masks_void_average_x
_smtbx_masks_void_average_y
_smtbx_masks_void_average_z
_smtbx_masks_void_volume
_smtbx_masks_void_count_electrons
_smtbx_masks_void_content
1 -0.335 0.248 -0.078 310.4 50.0 '1.5 thf'
2 0.038 0.302 0.403 13.0 0.5 ?
3 0.335 0.752 0.078 310.4 51.6 '1.5 thf'
4 -0.038 0.698 0.597 13.0 0.0 ?
